data_2015331
loop_
_publ_author_name
'Onofrio, Alvaro B.'
'J\"ager, Eliezer'
'Brand\~ao, Tiago A. S.'
'Bortoluzzi, Adailton J.'
'Nome, Faruk'

_publ_section_title
;
 <i>N</i>-(2-Carboxybenzoyl)-<small>L</small>-leucine methyl ester
;
_journal_coeditor_code SQ1242
_journal_issue 5
_journal_name_full 'Acta Crystallographica Section C'
_journal_page_first o237
_journal_page_last o239
_journal_paper_doi 10.1107/S0108270106006767
_journal_volume 62
_journal_year 2006
_chemical_formula_iupac 'C15 H19 N O5'
_chemical_formula_moiety 'C15 H19 N O5'
_chemical_formula_sum 'C15 H19 N O5'
_chemical_formula_weight 293.31
_chemical_name_common 'N-(o-Carboxybenzoyl)-L-leucine methyl ester'
_chemical_name_systematic
;
2-{[(1S)-1-(methoxycarbonyl)-3-methylbutyl]aminocarbonyl}benzoic acid
;
_space_group_IT_number 4
_space_group_name_Hall 'P 2yb'
_symmetry_cell_setting monoclinic
_symmetry_space_group_name_Hall 'P 2yb'
_symmetry_space_group_name_H-M 'P 1 21 1'
_atom_sites_solution_hydrogens geom
_atom_sites_solution_primary direct
_atom_sites_solution_secondary difmap
_audit_creation_method SHELXL97
_cell_angle_alpha 90.00
_cell_angle_beta 106.18(3)
_cell_angle_gamma 90.00
_cell_formula_units_Z 4
_cell_length_a 11.735(3)
_cell_length_b 9.263(3)
_cell_length_c 15.340(2)
_cell_measurement_reflns_used 25
_cell_measurement_temperature 293(2)
_cell_measurement_theta_max 12.13
_cell_measurement_theta_min 5.83
_cell_volume 1601.4(7)
_computing_cell_refinement 'SET4 in CAD-4 EXPRESS'
_computing_data_collection 'CAD-4 EXPRESS (Enraf--Nonius, 1994)'
_computing_data_reduction 'HELENA (Spek, 1996)'
_computing_molecular_graphics 'ZORTEP (Zsolnai <i>et al.</i>,  1996)'
_computing_publication_material SHELXL97
_computing_structure_refinement 'SHELXL97 (Sheldrick, 1997)'
_computing_structure_solution 'SIR97 (Altomare <i>et al.</i>,  1999)'
_diffrn_ambient_temperature 293(2)
_diffrn_measured_fraction_theta_full 0.999
_diffrn_measured_fraction_theta_max 0.999
_diffrn_measurement_device_type 'Enraf--Nonius CAD-4'
_diffrn_measurement_method \w/2\q
_diffrn_radiation_monochromator graphite
_diffrn_radiation_source 'fine-focus sealed tube'
_diffrn_radiation_type MoK\a
_diffrn_radiation_wavelength 0.71073
_diffrn_reflns_av_R_equivalents 0.0315
_diffrn_reflns_av_sigmaI/netI 0.0622
_diffrn_reflns_limit_h_max 15
_diffrn_reflns_limit_h_min -15
_diffrn_reflns_limit_k_max 0
_diffrn_reflns_limit_k_min -12
_diffrn_reflns_limit_l_max 0
_diffrn_reflns_limit_l_min -20
_diffrn_reflns_number 4649
_diffrn_reflns_theta_full 28.97
_diffrn_reflns_theta_max 28.97
_diffrn_reflns_theta_min 1.38
_diffrn_standards_decay_% <1
_diffrn_standards_interval_count 200
_diffrn_standards_number 3
_exptl_absorpt_coefficient_mu 0.092
_exptl_absorpt_correction_type none
_exptl_crystal_colour colourless
_exptl_crystal_density_diffrn 1.217
_exptl_crystal_density_method 'not measured'
_exptl_crystal_description 'irregular block'
_exptl_crystal_F_000 624
_exptl_crystal_size_max 0.50
_exptl_crystal_size_mid 0.46
_exptl_crystal_size_min 0.33
_refine_diff_density_max 0.301
_refine_diff_density_min -0.189
_refine_ls_extinction_method none
_refine_ls_goodness_of_fit_ref 0.987
_refine_ls_hydrogen_treatment constr
_refine_ls_matrix_type full
_refine_ls_number_parameters 387
_refine_ls_number_reflns 4496
_refine_ls_number_restraints 1
_refine_ls_restrained_S_all 0.987
_refine_ls_R_factor_all 0.1545
_refine_ls_R_factor_gt 0.0603
_refine_ls_shift/su_max 0.000
_refine_ls_shift/su_mean 0.000
_refine_ls_structure_factor_coef Fsqd
_refine_ls_weighting_details 'calc w=1/[\s^2^(Fo^2^)+(0.1093P)^2^+0.0000P] where P=(Fo^2^+2Fc^2^)/3'
_refine_ls_weighting_scheme calc
_refine_ls_wR_factor_gt 0.1558
_refine_ls_wR_factor_ref 0.1923
_reflns_number_gt 2272
_reflns_number_total 4496
_reflns_threshold_expression I>2\s(I)
_cod_data_source_file sq1242.cif
_cod_data_source_block I
_cod_depositor_comments
;
The following automatic conversions were performed:
'_symmetry_cell_setting' value 'Monoclinic' changed to 'monoclinic'
according to '/home/saulius/struct/CIF-dictionaries/cif_core.dic'
dictionary named 'cif_core.dic' version 2.4.1 from 2010-06-29.

Automatic conversion script
Id: cif_fix_enum 1527 2010-12-29 10:47:43Z saulius 

The following automatic conversions were performed:

'_symmetry_cell_setting' value 'Monoclinic' changed to 'monoclinic'
according to /home/saulius/struct/CIF-dictionaries/cif_core.dic
dictionary named 'cif_core.dic' version 2.4.1 from 2010-06-29.

Automatic conversion script
Id: cif_fix_values 1715 2011-07-08 13:25:40Z adriana 
;
_cod_original_sg_symbol_H-M 'P 21'
_cod_database_code 2015331
_cod_database_fobs_code 2015331

loop_
_symmetry_equiv_pos_as_xyz
'x, y, z'
'-x, y+1/2, -z'

loop_
_atom_site_type_symbol
_atom_site_label
_atom_site_fract_x
_atom_site_fract_y
_atom_site_fract_z
_atom_site_U_iso_or_equiv
_atom_site_adp_type
_atom_site_calc_flag
_atom_site_refinement_flags
_atom_site_occupancy
O O1 -0.0444(3) 0.3309(3) 0.4593(2) 0.0680(8) Uani d . 1
O O2 0.0213(6) 0.2551(9) 0.2282(3) 0.180(3) Uani d . 1
O O3 -0.1026(4) 0.1160(5) 0.2721(2) 0.0973(12) Uani d . 1
O O4 0.1348(3) 0.2480(5) 0.6395(2) 0.0893(12) Uani d . 1
O O5 0.1011(4) 0.2043(8) 0.7701(2) 0.132(2) Uani d . 1
H H5O 0.1691 0.2349 0.7891 0.159 Uiso calc R 1
N N8 0.0272(3) 0.1099(4) 0.4456(2) 0.0523(8) Uani d . 1
H H8 0.0323 0.0212 0.4629 0.063 Uiso calc R 1
C C1 -0.0481(4) 0.1418(5) 0.6406(3) 0.0597(11) Uani d . 1
C C2 -0.1152(5) 0.0862(6) 0.6947(4) 0.0747(13) Uani d . 1
H H2 -0.0844 0.0868 0.7575 0.090 Uiso calc R 1
C C3 -0.2261(5) 0.0305(6) 0.6565(5) 0.0853(16) Uani d . 1
H H3 -0.2701 -0.0075 0.6929 0.102 Uiso calc R 1
C C4 -0.2711(4) 0.0316(6) 0.5646(5) 0.0872(17) Uani d . 1
H H4 -0.3473 -0.0032 0.5387 0.105 Uiso calc R 1
C C5 -0.2061(4) 0.0831(5) 0.5091(4) 0.0713(13) Uani d . 1
H H5 -0.2372 0.0790 0.4464 0.086 Uiso calc R 1
C C6 -0.0947(3) 0.1408(4) 0.5466(3) 0.0529(10) Uani d . 1
C C7 -0.0323(3) 0.2027(4) 0.4819(3) 0.0504(9) Uani d . 1
C C9 0.0841(4) 0.1548(5) 0.3771(3) 0.0593(11) Uani d . 1
H H9 0.1233 0.2473 0.3972 0.071 Uiso calc R 1
C C10 -0.0030(6) 0.1802(8) 0.2850(4) 0.0977(18) Uani d . 1
C C11 -0.1855(7) 0.1321(13) 0.1803(4) 0.154(4) Uani d . 1
H H11A -0.2653 0.1166 0.1832 0.230 Uiso calc R 1
H H11B -0.1664 0.0624 0.1402 0.230 Uiso calc R 1
H H11C -0.1786 0.2276 0.1581 0.230 Uiso calc R 1
C C12 0.1809(4) 0.0481(6) 0.3703(3) 0.0690(12) Uani d . 1
H H12A 0.1439 -0.0443 0.3503 0.083 Uiso calc R 1
H H12B 0.2160 0.0822 0.3238 0.083 Uiso calc R 1
C C13 0.2793(4) 0.0247(5) 0.4571(3) 0.0686(12) Uani d . 1
H H13 0.2439 -0.0166 0.5023 0.082 Uiso calc R 1
C C14 0.3408(5) 0.1611(7) 0.4953(4) 0.0916(16) Uani d . 1
H H14A 0.4107 0.1386 0.5432 0.137 Uiso calc R 1
H H14B 0.2885 0.2194 0.5188 0.137 Uiso calc R 1
H H14C 0.3629 0.2132 0.4483 0.137 Uiso calc R 1
C C15 0.3694(5) -0.0829(7) 0.4414(5) 0.108(2) Uani d . 1
H H15D 0.3290 -0.1682 0.4133 0.162 Uiso calc R 1
H H15E 0.4244 -0.1078 0.4985 0.162 Uiso calc R 1
H H15F 0.4116 -0.0405 0.4024 0.162 Uiso calc R 1
C C16 0.0706(4) 0.2026(6) 0.6818(3) 0.0713(13) Uani d . 1
O O1' 0.4382(3) 0.5441(3) 0.9713(2) 0.0661(8) Uani d . 1
O O2' 0.4638(4) 0.4078(10) 1.2772(2) 0.166(3) Uani d . 1
O O3' 0.6053(4) 0.3810(7) 1.2172(2) 0.1254(19) Uani d . 1
O O4' 0.3230(3) 0.2875(6) 0.83975(19) 0.1006(15) Uani d . 1
O O5' 0.3585(4) 0.3260(7) 0.7077(2) 0.1202(19) Uani d . 1
H H5O' 0.2863 0.3153 0.6898 0.144 Uiso calc R 1
N N8' 0.4732(3) 0.3372(4) 1.05161(18) 0.0482(8) Uani d . 1
H H8' 0.5045 0.2526 1.0556 0.058 Uiso calc R 1
C C1' 0.5199(4) 0.3315(6) 0.8390(3) 0.0646(11) Uani d . 1
C C2' 0.6014(5) 0.2992(7) 0.7903(3) 0.0898(17) Uani d . 1
H H2' 0.5739 0.2751 0.7292 0.108 Uiso calc R 1
C C3' 0.7201(6) 0.3027(8) 0.8313(4) 0.0956(17) Uani d . 1
H H3' 0.7733 0.2801 0.7983 0.115 Uiso calc R 1
C C4' 0.7608(5) 0.3390(7) 0.9198(4) 0.0895(16) Uani d . 1
H H4' 0.8421 0.3411 0.9475 0.107 Uiso calc R 1
C C5' 0.6820(4) 0.3735(5) 0.9703(3) 0.0668(12) Uani d . 1
H H5' 0.7110 0.3986 1.0311 0.080 Uiso calc R 1
C C6' 0.5624(3) 0.3704(4) 0.9301(2) 0.0503(9) Uani d . 1
C C7' 0.4836(3) 0.4234(4) 0.9846(2) 0.0477(9) Uani d . 1
C C9' 0.4121(3) 0.3780(5) 1.1183(3) 0.0559(10) Uani d . 1
H H9' 0.3824 0.4764 1.1033 0.067 Uiso calc R 1
C C10' 0.4941(4) 0.3828(7) 1.2130(3) 0.0809(16) Uani d . 1
C C11' 0.6908(7) 0.3928(16) 1.3060(5) 0.187(6) Uani d . 1
H H11D 0.7694 0.3992 1.2990 0.280 Uiso calc R 1
H H11E 0.6852 0.3092 1.3415 0.280 Uiso calc R 1
H H11F 0.6742 0.4778 1.3361 0.280 Uiso calc R 1
C C12' 0.3037(4) 0.2821(6) 1.1113(3) 0.0713(12) Uani d . 1
H H12C 0.3275 0.1818 1.1111 0.086 Uiso calc R 1
H H12D 0.2763 0.2972 1.1647 0.086 Uiso calc R 1
C C13' 0.2017(4) 0.3103(7) 1.0274(4) 0.0806(14) Uani d . 1
H H13' 0.2335 0.3131 0.9748 0.097 Uiso calc R 1
C C14' 0.1083(5) 0.1934(9) 1.0117(6) 0.130(3) Uani d . 1
H H14D 0.1411 0.1043 0.9977 0.194 Uiso calc R 1
H H14E 0.0418 0.2203 0.9619 0.194 Uiso calc R 1
H H14F 0.0825 0.1814 1.0654 0.194 Uiso calc R 1
C C15' 0.1458(6) 0.4519(9) 1.0344(7) 0.153(4) Uani d . 1
H H15A 0.0879 0.4732 0.9780 0.230 Uiso calc R 1
H H15B 0.2055 0.5258 1.0473 0.230 Uiso calc R 1
H H15C 0.1079 0.4483 1.0823 0.230 Uiso calc R 1
C C16' 0.3934(5) 0.3135(6) 0.7961(3) 0.0764(15) Uani d . 1

loop_
_atom_site_aniso_label
_atom_site_aniso_U_11
_atom_site_aniso_U_22
_atom_site_aniso_U_33
_atom_site_aniso_U_12
_atom_site_aniso_U_13
_atom_site_aniso_U_23
O1 0.0790(19) 0.0564(19) 0.0714(18) -0.0007(16) 0.0258(15) -0.0024(15)
O2 0.207(6) 0.229(8) 0.079(3) -0.066(6) -0.003(3) 0.058(4)
O3 0.084(2) 0.120(3) 0.069(2) -0.005(3) -0.0092(18) -0.013(2)
O4 0.076(2) 0.139(3) 0.0525(16) -0.042(2) 0.0167(15) -0.0039(19)
O5 0.098(3) 0.246(6) 0.0529(19) -0.062(4) 0.0223(18) -0.010(3)
N8 0.0596(19) 0.0522(19) 0.0487(17) -0.0017(16) 0.0211(15) 0.0014(15)
C1 0.060(2) 0.062(3) 0.063(2) 0.000(2) 0.027(2) -0.004(2)
C2 0.079(3) 0.077(3) 0.083(3) -0.002(3) 0.046(3) 0.002(3)
C3 0.086(4) 0.062(3) 0.134(5) -0.003(3) 0.074(4) -0.002(3)
C4 0.051(3) 0.072(3) 0.143(5) -0.006(2) 0.034(3) -0.010(4)
C5 0.056(3) 0.065(3) 0.093(3) -0.006(2) 0.023(2) -0.012(3)
C6 0.048(2) 0.043(2) 0.071(3) 0.0010(17) 0.0212(19) -0.0055(19)
C7 0.050(2) 0.045(2) 0.051(2) -0.0057(18) 0.0060(17) -0.0049(18)
C9 0.064(2) 0.064(3) 0.051(2) -0.007(2) 0.0186(19) 0.001(2)
C10 0.112(5) 0.117(5) 0.056(3) -0.017(4) 0.011(3) 0.000(3)
C11 0.140(6) 0.190(9) 0.088(4) 0.024(7) -0.039(4) -0.017(5)
C12 0.078(3) 0.074(3) 0.063(3) -0.013(3) 0.034(2) -0.015(2)
C13 0.067(3) 0.070(3) 0.077(3) 0.004(2) 0.032(2) 0.004(2)
C14 0.079(3) 0.089(4) 0.099(4) -0.001(3) 0.011(3) -0.014(3)
C15 0.089(4) 0.070(4) 0.178(7) 0.007(3) 0.060(4) -0.007(4)
C16 0.070(3) 0.099(4) 0.047(2) -0.014(3) 0.019(2) -0.009(2)
O1' 0.0762(19) 0.0520(18) 0.0743(18) 0.0085(15) 0.0278(15) 0.0072(15)
O2' 0.111(3) 0.333(10) 0.054(2) 0.047(5) 0.025(2) -0.035(4)
O3' 0.079(2) 0.219(6) 0.064(2) 0.023(3) -0.0038(18) -0.036(3)
O4' 0.078(2) 0.178(4) 0.0489(16) -0.040(3) 0.0213(16) -0.021(2)
O5' 0.098(3) 0.216(5) 0.0476(17) -0.070(3) 0.0213(17) -0.014(2)
N8' 0.0503(17) 0.0531(19) 0.0432(16) 0.0068(15) 0.0161(14) -0.0014(14)
C1' 0.071(3) 0.074(3) 0.056(2) -0.014(2) 0.029(2) -0.007(2)
C2' 0.102(4) 0.110(5) 0.073(3) -0.017(4) 0.051(3) -0.017(3)
C3' 0.091(4) 0.104(4) 0.114(4) 0.005(3) 0.064(4) -0.011(4)
C4' 0.059(3) 0.089(4) 0.123(5) 0.007(3) 0.030(3) 0.003(4)
C5' 0.057(2) 0.073(3) 0.073(3) 0.005(2) 0.022(2) 0.004(2)
C6' 0.054(2) 0.044(2) 0.052(2) -0.0031(17) 0.0144(18) 0.0017(17)
C7' 0.046(2) 0.050(2) 0.044(2) -0.0051(18) 0.0063(17) -0.0036(17)
C9' 0.053(2) 0.063(3) 0.055(2) 0.0100(19) 0.0195(18) -0.005(2)
C10' 0.072(3) 0.124(5) 0.049(2) 0.026(3) 0.021(2) -0.012(3)
C11' 0.126(6) 0.322(17) 0.080(4) 0.076(9) -0.025(4) -0.051(7)
C12' 0.064(3) 0.073(3) 0.082(3) 0.007(2) 0.030(2) 0.010(3)
C13' 0.055(2) 0.102(4) 0.092(3) -0.009(3) 0.032(2) -0.010(3)
C14' 0.066(3) 0.106(5) 0.206(8) -0.012(4) 0.021(4) -0.023(6)
C15' 0.084(4) 0.103(6) 0.242(10) 0.016(4) -0.007(5) 0.018(6)
C16' 0.089(3) 0.100(4) 0.042(2) -0.031(3) 0.021(2) -0.015(2)

loop_
_atom_type_symbol
_atom_type_description
_atom_type_scat_dispersion_real
_atom_type_scat_dispersion_imag
_atom_type_scat_source
C C 0.0033 0.0016 'International Tables Vol C Tables 4.2.6.8 and 6.1.1.4'
H H 0.0000 0.0000 'International Tables Vol C Tables 4.2.6.8 and 6.1.1.4'
N N 0.0061 0.0033 'International Tables Vol C Tables 4.2.6.8 and 6.1.1.4'
O O 0.0106 0.0060 'International Tables Vol C Tables 4.2.6.8 and 6.1.1.4'

loop_
_geom_angle_atom_site_label_1
_geom_angle_atom_site_label_2
_geom_angle_atom_site_label_3
_geom_angle
_geom_angle_publ_flag
C10 O3 C11 115.6(6) y
C16 O5 H5O 109.5 ?
C7 N8 C9 121.4(4) ?
C7 N8 H8 119.3 ?
C9 N8 H8 119.3 ?
C6 C1 C2 119.4(4) ?
C6 C1 C16 120.0(4) ?
C2 C1 C16 120.7(4) ?
C3 C2 C1 120.8(5) ?
C3 C2 H2 119.6 ?
C1 C2 H2 119.6 ?
C4 C3 C2 119.2(5) ?
C4 C3 H3 120.4 ?
C2 C3 H3 120.4 ?
C3 C4 C5 121.4(5) ?
C3 C4 H4 119.3 ?
C5 C4 H4 119.3 ?
C4 C5 C6 119.9(5) ?
C4 C5 H5 120.0 ?
C6 C5 H5 120.0 ?
C5 C6 C1 119.2(4) ?
C5 C6 C7 116.8(4) ?
C1 C6 C7 124.0(3) ?
O1 C7 N8 122.6(4) ?
O1 C7 C6 120.9(4) ?
N8 C7 C6 116.2(4) ?
N8 C9 C10 113.1(4) ?
N8 C9 C12 111.3(4) ?
C10 C9 C12 110.9(4) ?
N8 C9 H9 107.0 ?
C10 C9 H9 107.0 ?
C12 C9 H9 107.0 ?
O2 C10 O3 123.1(6) y
O2 C10 C9 121.9(6) y
O3 C10 C9 115.0(5) y
O3 C11 H11A 109.5 ?
O3 C11 H11B 109.5 ?
H11A C11 H11B 109.5 ?
O3 C11 H11C 109.5 ?
H11A C11 H11C 109.5 ?
H11B C11 H11C 109.5 ?
C13 C12 C9 115.5(3) y
C13 C12 H12A 108.4 ?
C9 C12 H12A 108.4 ?
C13 C12 H12B 108.4 ?
C9 C12 H12B 108.4 ?
H12A C12 H12B 107.5 ?
C14 C13 C12 113.0(4) ?
C14 C13 C15 109.6(4) ?
C12 C13 C15 110.3(4) ?
C14 C13 H13 107.9 ?
C12 C13 H13 107.9 ?
C15 C13 H13 107.9 ?
C13 C14 H14A 109.5 ?
C13 C14 H14B 109.5 ?
H14A C14 H14B 109.5 ?
C13 C14 H14C 109.5 ?
H14A C14 H14C 109.5 ?
H14B C14 H14C 109.5 ?
C13 C15 H15D 109.5 ?
C13 C15 H15E 109.5 ?
H15D C15 H15E 109.5 ?
C13 C15 H15F 109.5 ?
H15D C15 H15F 109.5 ?
H15E C15 H15F 109.5 ?
O4 C16 O5 121.8(4) ?
O4 C16 C1 124.3(4) ?
O5 C16 C1 113.9(4) ?
C10' O3' C11' 118.1(5) y
C16' O5' H5O' 109.5 ?
C7' N8' C9' 123.8(4) ?
C7' N8' H8' 118.1 ?
C9' N8' H8' 118.1 ?
C6' C1' C2' 118.9(4) ?
C6' C1' C16' 121.2(4) ?
C2' C1' C16' 119.7(4) ?
C3' C2' C1' 120.9(5) ?
C3' C2' H2' 119.6 ?
C1' C2' H2' 119.6 ?
C4' C3' C2' 120.0(5) ?
C4' C3' H3' 120.0 ?
C2' C3' H3' 120.0 ?
C3' C4' C5' 120.7(5) ?
C3' C4' H4' 119.7 ?
C5' C4' H4' 119.7 ?
C6' C5' C4' 120.0(5) ?
C6' C5' H5' 120.0 ?
C4' C5' H5' 120.0 ?
C5' C6' C1' 119.5(4) ?
C5' C6' C7' 117.3(3) ?
C1' C6' C7' 122.9(4) ?
O1' C7' N8' 122.9(4) ?
O1' C7' C6' 120.9(4) ?
N8' C7' C6' 116.0(4) ?
N8' C9' C10' 112.3(3) ?
N8' C9' C12' 111.3(4) ?
C10' C9' C12' 112.4(4) ?
N8' C9' H9' 106.8 ?
C10' C9' H9' 106.8 ?
C12' C9' H9' 106.8 ?
O2' C10' O3' 120.4(5) y
O2' C10' C9' 124.2(5) y
O3' C10' C9' 114.5(4) y
O3' C11' H11D 109.5 ?
O3' C11' H11E 109.5 ?
H11D C11' H11E 109.5 ?
O3' C11' H11F 109.5 ?
H11D C11' H11F 109.5 ?
H11E C11' H11F 109.5 ?
C13' C12' C9' 113.8(4) y
C13' C12' H12C 108.8 ?
C9' C12' H12C 108.8 ?
C13' C12' H12D 108.8 ?
C9' C12' H12D 108.8 ?
H12C C12' H12D 107.7 ?
C15' C13' C14' 109.2(5) ?
C15' C13' C12' 110.6(5) ?
C14' C13' C12' 112.2(5) ?
C15' C13' H13' 108.2 ?
C14' C13' H13' 108.2 ?
C12' C13' H13' 108.2 ?
C13' C14' H14D 109.5 ?
C13' C14' H14E 109.5 ?
H14D C14' H14E 109.5 ?
C13' C14' H14F 109.5 ?
H14D C14' H14F 109.5 ?
H14E C14' H14F 109.5 ?
C13' C15' H15A 109.5 ?
C13' C15' H15B 109.5 ?
H15A C15' H15B 109.5 ?
C13' C15' H15C 109.5 ?
H15A C15' H15C 109.5 ?
H15B C15' H15C 109.5 ?
O4' C16' O5' 121.4(5) ?
O4' C16' C1' 122.2(4) ?
O5' C16' C1' 116.4(4) ?

loop_
_geom_bond_atom_site_label_1
_geom_bond_atom_site_label_2
_geom_bond_distance
_geom_bond_publ_flag
O1 C7 1.234(5) y
O2 C10 1.208(7) y
O3 C10 1.276(8) y
O3 C11 1.479(7) y
O4 C16 1.199(5) y
O5 C16 1.300(5) y
O5 H5O 0.8200 ?
N8 C7 1.325(5) y
N8 C9 1.454(5) y
N8 H8 0.8600 ?
C1 C6 1.391(6) ?
C1 C2 1.392(6) ?
C1 C16 1.472(6) ?
C2 C3 1.371(8) ?
C2 H2 0.9300 ?
C3 C4 1.360(8) ?
C3 H3 0.9300 ?
C4 C5 1.377(7) ?
C4 H4 0.9300 ?
C5 C6 1.381(6) ?
C5 H5 0.9300 ?
C6 C7 1.502(6) ?
C9 C10 1.514(7) ?
C9 C12 1.531(7) ?
C9 H9 0.9800 ?
C11 H11A 0.9600 ?
C11 H11B 0.9600 ?
C11 H11C 0.9600 ?
C12 C13 1.516(7) ?
C12 H12A 0.9700 ?
C12 H12B 0.9700 ?
C13 C14 1.491(8) ?
C13 C15 1.520(7) ?
C13 H13 0.9800 ?
C14 H14A 0.9600 ?
C14 H14B 0.9600 ?
C14 H14C 0.9600 ?
C15 H15D 0.9600 ?
C15 H15E 0.9600 ?
C15 H15F 0.9600 ?
O1' C7' 1.231(5) y
O2' C10' 1.160(5) y
O3' C10' 1.289(6) y
O3' C11' 1.453(7) y
O4' C16' 1.224(5) y
O5' C16' 1.307(5) y
O5' H5O' 0.8200 ?
N8' C7' 1.334(5) y
N8' C9' 1.454(5) y
N8' H8' 0.8600 ?
C1' C6' 1.394(5) ?
C1' C2' 1.399(6) ?
C1' C16' 1.456(7) ?
C2' C3' 1.360(8) ?
C2' H2' 0.9300 ?
C3' C4' 1.351(8) ?
C3' H3' 0.9300 ?
C4' C5' 1.398(7) ?
C4' H4' 0.9300 ?
C5' C6' 1.368(6) ?
C5' H5' 0.9300 ?
C6' C7' 1.491(6) ?
C9' C10' 1.503(6) ?
C9' C12' 1.530(6) ?
C9' H9' 0.9800 ?
C11' H11D 0.9600 ?
C11' H11E 0.9600 ?
C11' H11F 0.9600 ?
C12' C13' 1.516(7) ?
C12' H12C 0.9700 ?
C12' H12D 0.9700 ?
C13' C15' 1.483(10) ?
C13' C14' 1.512(9) ?
C13' H13' 0.9800 ?
C14' H14D 0.9600 ?
C14' H14E 0.9600 ?
C14' H14F 0.9600 ?
C15' H15A 0.9600 ?
C15' H15B 0.9600 ?
C15' H15C 0.9600 ?

loop_
_geom_hbond_atom_site_label_D
_geom_hbond_atom_site_label_H
_geom_hbond_atom_site_label_A
_geom_hbond_site_symmetry_A
_geom_hbond_distance_DH
_geom_hbond_distance_HA
_geom_hbond_distance_DA
_geom_hbond_angle_DHA
O5 H5O O4' . 0.82 1.82 2.639(5) 174
N8 H8 O1 2_546 0.86 2.11 2.946(5) 164
O5' H5O' O4 . 0.82 1.84 2.641(5) 166
N8' H8' O1' 2_647 0.86 2.12 2.962(5) 165

loop_
_cod_related_entry_id
_cod_related_entry_database
_cod_related_entry_code
1 ChemSpider 9295048
